data_1557589
loop_
_publ_author_name
'Orn, Ulrika'
'Eriksson, Lars'
'Jakobsson, Eva'
'Bergman, Ake'

_publ_section_title
;
 Synthesis and Characterization of Polybrominated Diphenyl Ethers --
 Unlabelled and Radiolabelled Tetra-, Penta- and Hexabromodiphenyl Ethers
;
_journal_name_full 'Acta Chemica Scandinavica'
_journal_page_first 802
_journal_page_last 807
_journal_paper_doi 10.3891/acta.chem.scand.50-0802
_journal_volume 50
_journal_year 1996
_chemical_formula_sum 'C12 H4 Br6 O'
_chemical_formula_weight 643.61
_chemical_name_common
;
2,2',3,4,4',5'-hexabromo-diphenyl ether
;
_space_group_IT_number 15
_space_group_name_Hall '-C 2yc'
_space_group_name_H-M_alt 'C 1 2/c 1'
_symmetry_cell_setting monoclinic
_symmetry_Int_Tables_number 15
_symmetry_space_group_name_Hall '-C 2yc'
_symmetry_space_group_name_H-M 'C 1 2/c 1'
_cell_angle_alpha 90.
_cell_angle_beta 139.61(7)
_cell_angle_gamma 90.
_cell_formula_units_Z 8
_cell_length_a 26.07(4)
_cell_length_b 8.848(18)
_cell_length_c 20.62(3)
_cell_volume 3082(10)
_diffrn_ambient_temperature 293
_diffrn_radiation_probe x-ray
_diffrn_radiation_type MoK\a
_diffrn_radiation_wavelength 0.71069
_exptl_absorpt_coefficient_mu 15.617
_exptl_crystal_density_diffrn 2.774
_exptl_crystal_F_000 2352
_refine_ls_goodness_of_fit_ref 1.0
_refine_ls_number_parameters 107
_refine_ls_number_reflns 843
_refine_ls_R_factor_all 0.1147
_refine_ls_R_factor_gt 0.0458
_refine_ls_wR_factor_gt 0.0827
_refine_ls_wR_factor_ref 0.1058
_cod_data_source_file Acta-Chem-Scand-1996-50-802.cif
_cod_data_source_block 1
_cod_original_sg_symbol_H-M 'C 2/c'
_cod_database_code 1557589

loop_
_space_group_symop_id
_space_group_symop_operation_xyz
1 x,y,z
2 -x,y,1/2-z
3 -x,-y,-z
4 x,-y,1/2+z
5 1/2+x,1/2+y,z
6 1/2-x,1/2+y,1/2-z
7 1/2-x,1/2-y,-z
8 1/2+x,1/2-y,1/2+z

loop_
_atom_site_label
_atom_site_type_symbol
_atom_site_thermal_displace_type
_atom_site_fract_x
_atom_site_fract_y
_atom_site_fract_z
_atom_site_occupancy
_atom_site_U_iso_or_equiv
_atom_site_calc_flag
_atom_site_refinement_flags
_atom_site_disorder_assembly
_atom_site_disorder_group
Br1 Br Uiso 0.84333(9) 0.0709(2) 0.73749(11) 1.000 0.0454(6) . . . .
Br2 Br Uiso 0.73818(9) -0.0223(2) 0.88556(12) 1.000 0.0437(5) . . . .
Br3 Br Uiso 0.52470(10) -0.3488(2) 0.40734(13) 1.000 0.0510(6) . . . .
Br4 Br Uiso 0.88516(11) -0.1990(2) 1.10452(12) 1.000 0.0646(7) . . . .
Br5 Br Uiso 0.61083(9) -0.2044(2) 0.35730(11) 1.000 0.0516(6) . . . .
Br6 Br Uiso 1.01677(10) -0.3938(2) 1.14339(13) 1.000 0.0614(7) . . . .
O1 O Uiso 0.7410(5) -0.0801(11) 0.7494(7) 1.000 0.043(3) . . . .
C1 C Uiso 0.7164(8) -0.1158(17) 0.6627(11) 1.000 0.036(4) . . . .
C2 C Uiso 0.7514(8) -0.0516(18) 0.6425(11) 1.000 0.039(4) . . . .
C3 C Uiso 0.7194(8) -0.0795(16) 0.5512(10) 1.000 0.031(4) . . . .
C4 C Uiso 0.6529(8) -0.1684(16) 0.4816(10) 1.000 0.030(4) . . . .
C5 C Uiso 0.6165(8) -0.2311(16) 0.5020(10) 1.000 0.032(4) . . . .
C6 C Uiso 0.6498(8) -0.2031(17) 0.5938(10) 1.000 0.040(4) . . . .
C7 C Uiso 0.8028(8) -0.1605(16) 0.8367(10) 1.000 0.028(4) . . . .
C8 C Uiso 0.8538(8) -0.2516(16) 0.8520(11) 1.000 0.040(5) . . . .
C9 C Uiso 0.9165(8) -0.3238(18) 0.9427(11) 1.000 0.038(4) . . . .
C10 C Uiso 0.9279(8) -0.2979(19) 1.0206(11) 1.000 0.041(4) . . . .
C11 C Uiso 0.8751(8) -0.2160(18) 1.0036(10) 1.000 0.034(4) . . . .
C12 C Uiso 0.8137(8) -0.1436(17) 0.9139(11) 1.000 0.032(4) . . . .

loop_
_atom_type_symbol
_atom_type_description
_atom_type_scat_dispersion_real
_atom_type_scat_dispersion_imag
_atom_type_scat_source
C C 0.0033 0.0016 ' International Tables Vol C Tables 4.2.6.8 and 6.1.1.4'
Br Br -0.2901 2.4595 ' International Tables Vol C Tables 4.2.6.8 and 6.1.1.4'
O O 0.0106 0.0060 ' International Tables Vol C Tables 4.2.6.8 and 6.1.1.4'

loop_
_geom_angle_atom_site_label_1
_geom_angle_atom_site_label_2
_geom_angle_atom_site_label_3
_geom_angle
_geom_angle_site_symmetry_1
_geom_angle_site_symmetry_2
_geom_angle_site_symmetry_3
_geom_angle_publ_flag
C1 O1 C7 119.4(15) . . . yes
O1 C1 C2 121.8(15) . . . yes
O1 C1 C6 116(2) . . . yes
C2 C1 C6 121.8(17) . . . no
Br1 C2 C1 121.9(12) . . . yes
Br1 C2 C3 119.0(18) . . . yes
C1 C2 C3 119.1(17) . . . no
C2 C3 C4 120(2) . . . no
Br5 C4 C3 118.6(18) . . . yes
Br5 C4 C5 120.6(11) . . . yes
C3 C4 C5 120.8(16) . . . no
Br3 C5 C4 121.6(11) . . . yes
Br3 C5 C6 120.0(18) . . . yes
C4 C5 C6 118.4(16) . . . no
C1 C6 C5 120(2) . . . no
O1 C7 C8 124.4(17) . . . yes
O1 C7 C12 116.8(19) . . . yes
C8 C7 C12 118.8(14) . . . no
C7 C8 C9 121.5(19) . . . no
C8 C9 C10 118(2) . . . no
Br6 C10 C9 115.7(16) . . . yes
Br6 C10 C11 124.0(15) . . . yes
C9 C10 C11 120.3(15) . . . no
Br4 C11 C10 119.9(11) . . . yes
Br4 C11 C12 119.1(18) . . . yes
C10 C11 C12 121(2) . . . no
Br2 C12 C7 116.5(12) . . . yes
Br2 C12 C11 123.3(17) . . . yes
C7 C12 C11 120(2) . . . no

loop_
_geom_bond_atom_site_label_1
_geom_bond_atom_site_label_2
_geom_bond_distance
_geom_bond_site_symmetry_1
_geom_bond_site_symmetry_2
_geom_bond_publ_flag
Br1 C2 1.899(19) . . yes
Br2 C12 1.90(2) . . yes
Br3 C5 1.873(18) . . yes
Br4 C11 1.90(2) . . yes
Br5 C4 1.895(17) . . yes
Br6 C10 1.888(16) . . yes
O1 C1 1.40(2) . . yes
O1 C7 1.387(17) . . yes
C1 C2 1.38(4) . . no
C1 C6 1.37(3) . . no
C2 C3 1.38(2) . . no
C3 C4 1.38(2) . . no
C4 C5 1.41(3) . . no
C5 C6 1.38(2) . . no
C7 C8 1.37(3) . . no
C7 C12 1.40(3) . . no
C8 C9 1.39(2) . . no
C9 C10 1.41(3) . . no
C10 C11 1.35(3) . . no
C11 C12 1.37(2) . . no

loop_
_geom_torsion_atom_site_label_1
_geom_torsion_atom_site_label_2
_geom_torsion_atom_site_label_3
_geom_torsion_atom_site_label_4
_geom_torsion
_geom_torsion_site_symmetry_1
_geom_torsion_site_symmetry_2
_geom_torsion_site_symmetry_3
_geom_torsion_site_symmetry_4
_geom_torsion_publ_flag
C7 O1 C1 C2 -87(2) . . . . no
C7 O1 C1 C6 101(2) . . . . no
C1 O1 C7 C8 15(3) . . . . no
C1 O1 C7 C12 -166.6(17) . . . . no
O1 C1 C2 Br1 8(2) . . . . no
O1 C1 C2 C3 -173.5(16) . . . . no
C6 C1 C2 Br1 179.5(14) . . . . no
C6 C1 C2 C3 -2(3) . . . . no
O1 C1 C6 C5 173.4(15) . . . . no
C2 C1 C6 C5 1(3) . . . . no
Br1 C2 C3 C4 179.8(13) . . . . no
C1 C2 C3 C4 1(3) . . . . no
C2 C3 C4 Br5 -179.9(13) . . . . no
C2 C3 C4 C5 0(3) . . . . no
Br5 C4 C5 Br3 -1(2) . . . . no
Br5 C4 C5 C6 179.3(13) . . . . no
C3 C4 C5 Br3 178.6(13) . . . . no
C3 C4 C5 C6 -1(3) . . . . no
Br3 C5 C6 C1 -179.3(14) . . . . no
C4 C5 C6 C1 0(3) . . . . no
O1 C7 C8 C9 177.2(17) . . . . no
C12 C7 C8 C9 -2(3) . . . . no
O1 C7 C12 Br2 4(2) . . . . no
O1 C7 C12 C11 -178.0(16) . . . . no
C8 C7 C12 Br2 -177.5(14) . . . . no
C8 C7 C12 C11 1(3) . . . . no
C7 C8 C9 C10 -2(3) . . . . no
C8 C9 C10 Br6 -177.7(15) . . . . no
C8 C9 C10 C11 6(3) . . . . no
Br6 C10 C11 Br4 -3(2) . . . . no
Br6 C10 C11 C12 177.1(14) . . . . no
C9 C10 C11 Br4 173.6(14) . . . . no
C9 C10 C11 C12 -7(3) . . . . no
Br4 C11 C12 Br2 1(2) . . . . no
Br4 C11 C12 C7 -176.9(14) . . . . no
C10 C11 C12 Br2 -178.6(15) . . . . no
C10 C11 C12 C7 3(3) . . . . no
